data_2100894
loop_
_publ_author_name
'Koh, L.-L.'
'Lam, Y.'
'Sim, K. Y.'
'Huang, H. H.'

_publ_section_title
;
 Structures of <i>meso</i>- and (+-)-1,2-dinitro-1,2-diphenylethane and
 2,3-dinitro-2,3-diphenylbutane
;
_journal_issue 1
_journal_name_full 'Acta Crystallographica Section B'
_journal_page_first 116
_journal_page_last 123
_journal_paper_doi 10.1107/S0108768192007328
_journal_volume 49
_journal_year 1993
_chemical_formula_sum 'C14 H12 N2 O4'
_chemical_formula_weight 272.3
_symmetry_cell_setting monoclinic
_symmetry_space_group_name_Hall '-C 2yc'
_symmetry_space_group_name_H-M 'C 1 2/c 1'
_cell_angle_alpha 90
_cell_angle_beta 119.40(2)
_cell_angle_gamma 90
_cell_formula_units_Z 8
_cell_length_a 18.260(5)
_cell_length_b 9.888(3)
_cell_length_c 17.660(4)
_cell_volume 2778.0(14)
_diffrn_radiation_type Mo
_diffrn_radiation_wavelength 0.71069
_exptl_absorpt_coefficient_mu 0.091
_exptl_crystal_density_diffrn 1.302
_exptl_crystal_F_000 1136
_cod_data_source_file hl1009.cif
_cod_data_source_block hl1009b
_cod_original_cell_volume 2778.2(13)
_cod_database_code 2100894

loop_
_atom_site_label
_atom_site_type_symbol
_atom_site_fract_x
_atom_site_fract_y
_atom_site_fract_z
_atom_site_U_iso_or_equiv
_atom_site_attached_hydrogens
C1 C .3210(2) .1424(4) .3456(2) .058(2) 1
C2 C .4116(2) .1595(4) .4153(2) .055(2) 1
C11 C .3111(2) .0953(5) .2593(2) .055(2) 0
C12 C .2597(3) .1668(5) .1858(3) .077(3) 1
C13 C .2479(3) .1239(7) .1062(3) .103(4) 1
C14 C .2867(4) .0108(7) .1005(3) .097(4) 1
C15 C .3382(3) -.0611(5) .1732(3) .091(3) 1
C16 C .3505(3) -.0189(5) .2528(3) .074(3) 1
C21 C .4541(3) .2748(6) .3965(2) .054(3) 0
C22 C .4243(3) .4038(7) .3876(3) .071(3) 1
C23 C .4647(3) .5089(6) .3715(3) .084(3) 1
C24 C .5327(4) .4839(8) .3623(3) .096(4) 1
C25 C .5627(3) .3548(9) .3707(3) .100(4) 1
C26 C .5235(3) .2502(6) .3875(3) .078(3) 1
N1 N .2771(3) .0390(5) .3740(3) .080(3) 0
N2 N .4161(3) .1855(4) .5030(2) .069(2) 0
O1 O .2028(3) .0519(5) .3427(3) .135(3) 0
O2 O .3207(3) -.0494(4) .4240(2) .107(3) 0
O3 O .4802(2) .1499(3) .5671(2) .104(2) 0
O4 O .3577(2) .2433(3) .5032(2) .084(2) 0

loop_
_geom_angle_atom_site_label_1
_geom_angle_atom_site_label_2
_geom_angle_atom_site_label_3
_geom_angle
O1 N1 O2 126.9(6)
N1 C1 C2 110.4(3)
C11 C1 N1 107.5(3)
C11 C1 C2 113.3(4)
O3 N2 O4 125.6(5)
N2 C2 C1 109.6(4)
C21 C2 N2 108.6(3)
C21 C2 C1 112.5(3)

loop_
_geom_bond_atom_site_label_1
_geom_bond_atom_site_label_2
_geom_bond_distance
C1 C2 1.510(5)
C2 C21 1.504(6)
C2 N2 1.533(6)
N1 O2 1.219(6)
N2 O4 1.210(6)
C1 C11 1.516(6)
C1 N1 1.528(8)
N1 O1 1.194(7)
N2 O3 1.214(4)

loop_
_cod_changelog_entry_id
_cod_changelog_entry_author
_cod_changelog_entry_date
_cod_changelog_entry_text
1 'Vaitkus, Antanas' 2017-08-02T03:33:06+03:00
;
 Marked attached hydrogen atoms.
;
2 'Vaitkus, Antanas' 2024-12-11T16:12:30+02:00
;
 Added the '_atom_site_type_symbol' data item.
;
